data_7107538
loop_
_publ_author_name
'Lars-Arne Schaper'
'Karl Ofele'
'Renat Kadyrov'
'Bettina Bechlars'
'Markus Drees'
'Mirza Cokoja'
'Wolfgang A. Herrmann'
'Fritz E. Kuhn'

_publ_section_title
;
 N-Heterocyclic Carbenes via Abstraction of Ammonia Filling a Gap:
 "Normal" Carbenes with "Abnormal" Character
;
_journal_name_full Chem.Commun.
_journal_page_first 3857
_journal_paper_doi 10.1039/c2cc30611e
_journal_volume 48
_journal_year 2012
_chemical_formula_moiety 'C18 H15 Cl Ir N3 O2'
_chemical_formula_sum 'C18 H15 Cl Ir N3 O2'
_chemical_formula_weight 532.98
_chemical_name_systematic
;
?
;
_space_group_IT_number 14
_symmetry_cell_setting monoclinic
_symmetry_Int_Tables_number 14
_symmetry_space_group_name_Hall '-P 2ybc'
_symmetry_space_group_name_H-M 'P 1 21/c 1'
_atom_sites_solution_hydrogens geom
_atom_sites_solution_primary direct
_atom_sites_solution_secondary difmap
_audit_creation_date 16-September-10
_audit_creation_method SHELXL-97
_audit_update_record
;
16-September-10 Updated by the Author B.B.
21-December-11 Updated by the Author L.-A.S.
Text writing by B.B.
Checkcif OK
;
_cell_angle_alpha 90.00
_cell_angle_beta 114.720(8)
_cell_angle_gamma 90.00
_cell_formula_units_Z 4
_cell_length_a 7.5266(9)
_cell_length_b 22.640(3)
_cell_length_c 11.6560(15)
_cell_measurement_reflns_used 7014
_cell_measurement_temperature 123(2)
_cell_measurement_theta_max 25.15
_cell_measurement_theta_min 2.63
_cell_volume 1804.2(4)
_computing_cell_refinement 'SAINT (Bruker, 2008b)'
_computing_data_collection 'APEX II Control Software (Bruker, 2008a)'
_computing_data_reduction 'SAINT (Bruker, 2008b)'
_computing_molecular_graphics 'PLATON (Spek, 2008)'
_computing_publication_material 'PLATON (Spek, 2008)'
_computing_structure_refinement 'SHELXL97 (Sheldrick, 1998)'
_computing_structure_solution 'SHELXS97 (Sheldrick, 1998)'
_diffrn_ambient_temperature 123(2)
_diffrn_detector ' CCD plate '
_diffrn_detector_area_resol_mean 16
_diffrn_measured_fraction_theta_full 0.976
_diffrn_measured_fraction_theta_max 0.976
_diffrn_measurement_device ' \k-geometry diffractometer '
_diffrn_measurement_device_type ' Bruker APEX-II CCD '
_diffrn_measurement_method ' phi- and omega-rotation '
_diffrn_radiation_monochromator graphite
_diffrn_radiation_source 'rotating anode FR591'
_diffrn_radiation_type MoK\a
_diffrn_radiation_wavelength 0.71073
_diffrn_reflns_av_R_equivalents 0.0792
_diffrn_reflns_av_sigmaI/netI 0.0667
_diffrn_reflns_limit_h_max 8
_diffrn_reflns_limit_h_min -8
_diffrn_reflns_limit_k_max 27
_diffrn_reflns_limit_k_min -23
_diffrn_reflns_limit_l_max 13
_diffrn_reflns_limit_l_min -10
_diffrn_reflns_number 18809
_diffrn_reflns_theta_full 25.44
_diffrn_reflns_theta_max 25.44
_diffrn_reflns_theta_min 1.80
_diffrn_standards_decay_% 0
_exptl_absorpt_coefficient_mu 7.564
_exptl_absorpt_correction_T_max 0.7036
_exptl_absorpt_correction_T_min 0.5829
_exptl_absorpt_correction_type multi-scan
_exptl_absorpt_process_details 'SADABS, Bruker, 2008b'
_exptl_crystal_colour colorless
_exptl_crystal_density_diffrn 1.962
_exptl_crystal_density_meas ?
_exptl_crystal_density_method 'not measured'
_exptl_crystal_description fragment
_exptl_crystal_F_000 1016
_exptl_crystal_size_max 0.08
_exptl_crystal_size_mid 0.05
_exptl_crystal_size_min 0.05
_refine_diff_density_max 2.401
_refine_diff_density_min -1.973
_refine_diff_density_rms 0.233
_refine_ls_extinction_method none
_refine_ls_goodness_of_fit_ref 1.074
_refine_ls_hydrogen_treatment constr
_refine_ls_matrix_type full
_refine_ls_number_parameters 228
_refine_ls_number_reflns 3247
_refine_ls_number_restraints 0
_refine_ls_restrained_S_all 1.074
_refine_ls_R_factor_all 0.0624
_refine_ls_R_factor_gt 0.0469
_refine_ls_shift/su_max 0.000
_refine_ls_shift/su_mean 0.000
_refine_ls_structure_factor_coef Fsqd
_refine_ls_weighting_details 'calc w=1/[\s^2^(Fo^2^)+(0.0542P)^2^+4.9502P] where P=(Fo^2^+2Fc^2^)/3'
_refine_ls_weighting_scheme calc
_refine_ls_wR_factor_gt 0.1089
_refine_ls_wR_factor_ref 0.1161
_reflns_number_gt 2545
_reflns_number_total 3247
_reflns_threshold_expression >2\s(I)
_cod_data_source_file c2cc30611e.txt
_cod_data_source_block 4
_cod_depositor_comments
;
The following automatic conversions were performed:

'_exptl_crystal_density_meas' value 'none' was changed to '?' - the
value is perceived as not measured.

Automatic conversion script
Id: cif_fix_values 3008 2015-01-20 13:52:24Z robertas 
;
_cod_original_sg_symbol_H-M P21/c
_cod_database_code 7107538

loop_
_symmetry_equiv_pos_as_xyz
'x, y, z'
'-x, y+1/2, -z+1/2'
'-x, -y, -z'
'x, -y-1/2, z-1/2'

loop_
_atom_site_label
_atom_site_type_symbol
_atom_site_fract_x
_atom_site_fract_y
_atom_site_fract_z
_atom_site_U_iso_or_equiv
_atom_site_adp_type
_atom_site_occupancy
_atom_site_symmetry_multiplicity
_atom_site_calc_flag
_atom_site_refinement_flags
Ir1 Ir 0.43116(5) 0.235709(13) 0.48456(3) 0.02774(16) Uani 1 1 d .
Cl1 Cl 0.2197(4) 0.25004(11) 0.5861(2) 0.0416(6) Uani 1 1 d .
O1 O 0.5176(10) 0.1133(3) 0.6058(6) 0.0481(17) Uani 1 1 d .
O2 O 0.6973(10) 0.2205(3) 0.3527(6) 0.0476(17) Uani 1 1 d .
N1 N 0.1753(10) 0.3350(3) 0.3158(6) 0.0299(16) Uani 1 1 d .
N2 N 0.1814(10) 0.3915(3) 0.2721(6) 0.0308(16) Uani 1 1 d .
N3 N 0.3623(11) 0.4134(3) 0.3278(6) 0.0327(17) Uani 1 1 d .
C1 C 0.3577(12) 0.3197(4) 0.4019(7) 0.0286(19) Uani 1 1 d .
C2 C 0.4721(12) 0.3712(4) 0.4081(7) 0.0284(19) Uani 1 1 d .
C3 C 0.6825(12) 0.3803(3) 0.4842(8) 0.030(2) Uani 1 1 d .
C4 C 0.7840(14) 0.3548(4) 0.6046(8) 0.035(2) Uani 1 1 d .
H4 H 0.7139 0.3318 0.6401 0.042 Uiso 1 1 calc R
C5 C 0.9860(13) 0.3626(4) 0.6730(9) 0.034(2) Uani 1 1 d .
H5 H 1.0500 0.3446 0.7537 0.041 Uiso 1 1 calc R
C6 C 1.0953(12) 0.3962(4) 0.6248(8) 0.031(2) Uani 1 1 d .
C7 C 0.9924(14) 0.4226(4) 0.5042(8) 0.037(2) Uani 1 1 d .
H7 H 1.0627 0.4458 0.4692 0.044 Uiso 1 1 calc R
C8 C 0.7926(13) 0.4154(4) 0.4363(8) 0.033(2) Uani 1 1 d .
H8 H 0.7283 0.4343 0.3567 0.040 Uiso 1 1 calc R
C9 C 1.3137(14) 0.4025(4) 0.6939(9) 0.045(2) Uani 1 1 d .
H9A H 1.3572 0.3861 0.7791 0.068 Uiso 1 1 calc R
H9B H 1.3491 0.4444 0.6995 0.068 Uiso 1 1 calc R
H9C H 1.3770 0.3812 0.6480 0.068 Uiso 1 1 calc R
C10 C 0.0258(13) 0.4203(4) 0.1682(8) 0.032(2) Uani 1 1 d .
C11 C -0.0398(13) 0.4753(4) 0.1859(8) 0.035(2) Uani 1 1 d .
H11 H 0.0117 0.4931 0.2672 0.042 Uiso 1 1 calc R
C12 C -0.1810(14) 0.5040(4) 0.0837(9) 0.043(2) Uani 1 1 d .
H12 H -0.2243 0.5421 0.0947 0.051 Uiso 1 1 calc R
C13 C -0.2606(14) 0.4776(4) -0.0349(9) 0.039(2) Uani 1 1 d .
H13 H -0.3600 0.4972 -0.1041 0.047 Uiso 1 1 calc R
C14 C -0.1937(14) 0.4224(4) -0.0517(9) 0.039(2) Uani 1 1 d .
H14 H -0.2465 0.4047 -0.1331 0.047 Uiso 1 1 calc R
C15 C -0.0508(13) 0.3927(4) 0.0489(8) 0.036(2) Uani 1 1 d .
H15 H -0.0060 0.3548 0.0377 0.043 Uiso 1 1 calc R
C16 C -0.0122(12) 0.3023(4) 0.2736(8) 0.033(2) Uani 1 1 d .
H16A H 0.0012 0.2702 0.3330 0.050 Uiso 1 1 calc R
H16B H -0.0460 0.2859 0.1893 0.050 Uiso 1 1 calc R
H16C H -0.1158 0.3293 0.2707 0.050 Uiso 1 1 calc R
C17 C 0.4896(12) 0.1597(4) 0.5600(8) 0.031(2) Uani 1 1 d .
C18 C 0.5858(14) 0.2264(4) 0.3999(8) 0.034(2) Uani 1 1 d .

loop_
_atom_site_aniso_label
_atom_site_aniso_U_11
_atom_site_aniso_U_22
_atom_site_aniso_U_33
_atom_site_aniso_U_23
_atom_site_aniso_U_13
_atom_site_aniso_U_12
Ir1 0.0335(3) 0.0204(2) 0.0335(2) 0.00159(14) 0.01815(19) 0.00031(14)
Cl1 0.0542(16) 0.0350(11) 0.0496(14) 0.0021(11) 0.0354(13) 0.0008(12)
O1 0.062(5) 0.027(4) 0.063(4) 0.014(3) 0.033(4) 0.006(3)
O2 0.051(4) 0.043(4) 0.062(4) 0.008(3) 0.037(4) 0.011(3)
N1 0.043(5) 0.022(4) 0.033(4) 0.000(3) 0.024(4) -0.001(3)
N2 0.036(4) 0.022(4) 0.036(4) 0.005(3) 0.016(4) 0.003(3)
N3 0.038(5) 0.026(4) 0.036(4) 0.002(3) 0.018(4) 0.001(3)
C1 0.034(5) 0.029(5) 0.026(4) -0.002(4) 0.015(4) 0.005(4)
C2 0.034(5) 0.026(4) 0.030(4) 0.004(4) 0.018(4) 0.003(4)
C3 0.036(5) 0.019(4) 0.041(5) -0.001(4) 0.022(4) 0.004(4)
C4 0.045(6) 0.026(5) 0.046(5) 0.001(4) 0.029(5) 0.003(4)
C5 0.039(6) 0.028(5) 0.041(5) 0.000(4) 0.021(5) 0.004(4)
C6 0.030(5) 0.022(4) 0.040(5) -0.007(4) 0.015(4) 0.001(4)
C7 0.041(6) 0.031(5) 0.042(5) -0.005(4) 0.021(5) -0.006(5)
C8 0.035(5) 0.028(5) 0.036(5) 0.004(4) 0.015(4) 0.002(4)
C9 0.047(6) 0.040(6) 0.047(6) -0.009(5) 0.018(5) -0.012(5)
C10 0.031(5) 0.028(5) 0.045(5) 0.013(4) 0.024(4) 0.005(4)
C11 0.048(6) 0.025(4) 0.039(5) 0.008(4) 0.025(5) 0.008(4)
C12 0.059(6) 0.025(5) 0.060(7) 0.005(5) 0.040(6) 0.004(5)
C13 0.040(6) 0.035(5) 0.047(6) 0.010(5) 0.022(5) -0.002(4)
C14 0.040(6) 0.036(5) 0.039(5) -0.001(4) 0.016(5) -0.006(5)
C15 0.039(5) 0.030(5) 0.042(5) 0.001(4) 0.021(5) -0.004(4)
C16 0.026(5) 0.026(5) 0.051(5) 0.000(4) 0.020(4) -0.006(4)
C17 0.026(5) 0.038(5) 0.032(5) -0.003(4) 0.016(4) 0.005(4)
C18 0.037(6) 0.021(4) 0.032(5) -0.004(4) 0.002(4) -0.013(4)

loop_
_atom_type_symbol
_atom_type_description
_atom_type_scat_dispersion_real
_atom_type_scat_dispersion_imag
_atom_type_scat_source
C C 0.0033 0.0016 'International Tables Vol C Tables 4.2.6.8 and 6.1.1.4'
H H 0.0000 0.0000 'International Tables Vol C Tables 4.2.6.8 and 6.1.1.4'
Cl Cl 0.1484 0.1585 'International Tables Vol C Tables 4.2.6.8 and 6.1.1.4'
Ir Ir -1.4442 7.9887 'International Tables Vol C Tables 4.2.6.8 and 6.1.1.4'
N N 0.0061 0.0033 'International Tables Vol C Tables 4.2.6.8 and 6.1.1.4'
O O 0.0106 0.0060 'International Tables Vol C Tables 4.2.6.8 and 6.1.1.4'

loop_
_geom_angle_atom_site_label_1
_geom_angle_atom_site_label_2
_geom_angle_atom_site_label_3
_geom_angle
C18 Ir1 C17 94.0(4)
C18 Ir1 C1 87.8(3)
C17 Ir1 C1 178.1(3)
C18 Ir1 Cl1 177.3(3)
C17 Ir1 Cl1 88.1(2)
C1 Ir1 Cl1 90.1(2)
C1 N1 N2 109.1(7)
C1 N1 C16 130.0(7)
N2 N1 C16 120.8(7)
N3 N2 N1 110.4(6)
N3 N2 C10 123.1(7)
N1 N2 C10 125.9(7)
N2 N3 C2 106.1(7)
N1 C1 C2 103.2(7)
N1 C1 Ir1 124.0(6)
C2 C1 Ir1 132.6(6)
N3 C2 C1 111.1(7)
N3 C2 C3 120.7(7)
C1 C2 C3 128.1(7)
C4 C3 C8 117.3(8)
C4 C3 C2 122.8(7)
C8 C3 C2 120.0(7)
C5 C4 C3 121.5(8)
C5 C4 H4 119.3
C3 C4 H4 119.3
C6 C5 C4 121.3(8)
C6 C5 H5 119.3
C4 C5 H5 119.3
C5 C6 C7 117.2(8)
C5 C6 C9 122.1(8)
C7 C6 C9 120.7(8)
C8 C7 C6 121.9(8)
C8 C7 H7 119.1
C6 C7 H7 119.1
C7 C8 C3 120.9(8)
C7 C8 H8 119.6
C3 C8 H8 119.6
C6 C9 H9A 109.5
C6 C9 H9B 109.5
H9A C9 H9B 109.5
C6 C9 H9C 109.5
H9A C9 H9C 109.5
H9B C9 H9C 109.5
C11 C10 C15 121.4(8)
C11 C10 N2 119.7(8)
C15 C10 N2 118.8(7)
C12 C11 C10 119.1(9)
C12 C11 H11 120.4
C10 C11 H11 120.4
C11 C12 C13 120.8(9)
C11 C12 H12 119.6
C13 C12 H12 119.6
C12 C13 C14 119.6(9)
C12 C13 H13 120.2
C14 C13 H13 120.2
C15 C14 C13 120.9(9)
C15 C14 H14 119.5
C13 C14 H14 119.5
C14 C15 C10 118.1(8)
C14 C15 H15 121.0
C10 C15 H15 121.0
N1 C16 H16A 109.5
N1 C16 H16B 109.5
H16A C16 H16B 109.5
N1 C16 H16C 109.5
H16A C16 H16C 109.5
H16B C16 H16C 109.5
O1 C17 Ir1 177.2(7)
O2 C18 Ir1 175.4(8)

loop_
_geom_bond_atom_site_label_1
_geom_bond_atom_site_label_2
_geom_bond_distance
Ir1 C18 1.826(10)
Ir1 C17 1.899(9)
Ir1 C1 2.098(8)
Ir1 Cl1 2.369(2)
O1 C17 1.156(10)
O2 C18 1.188(11)
N1 C1 1.364(10)
N1 N2 1.386(9)
N1 C16 1.483(10)
N2 N3 1.335(9)
N2 C10 1.441(11)
N3 C2 1.351(10)
C1 C2 1.434(11)
C2 C3 1.471(12)
C3 C4 1.410(12)
C3 C8 1.421(11)
C4 C5 1.401(12)
C4 H4 0.9500
C5 C6 1.400(11)
C5 H5 0.9500
C6 C7 1.423(12)
C6 C9 1.505(12)
C7 C8 1.385(13)
C7 H7 0.9500
C8 H8 0.9500
C9 H9A 0.9800
C9 H9B 0.9800
C9 H9C 0.9800
C10 C11 1.387(11)
C10 C15 1.410(12)
C11 C12 1.382(12)
C11 H11 0.9500
C12 C13 1.390(13)
C12 H12 0.9500
C13 C14 1.393(13)
C13 H13 0.9500
C14 C15 1.389(12)
C14 H14 0.9500
C15 H15 0.9500
C16 H16A 0.9800
C16 H16B 0.9800
C16 H16C 0.9800
